data_4112694
loop_
_publ_author_name
'Adriana V. Szeghalmi'
'Marco Erdmann'
'Volker Engel'
'Michael Schmitt'
'Stephan Amthor'
'Volker Kriegisch'
'Gilbert N\"oll'
'Rainer Stahl'
'Christoph Lambert'
'Dirk Leusser'
'Dietmar Stalke'
'Manfred Zabel'
'J\"urgen Popp'

_publ_contact_author_address
;Prof. Dr. C. Lambert
Am Hubland
97074 W\"urzburg
Germany
;
_publ_contact_author_email lambert@chemie.uni-wuerzburg.de
_publ_contact_author_fax ++49(0)931-8884606
_publ_contact_author_name 'C. Lambert'
_publ_contact_author_phone ++49(0)931-8885318
_publ_section_title
;
 How Delocalized IsN,N,N',N'-Tetraphenylphenylenediamine Radical Cation?
 An Experimental and Theoretical Study on the Electronic and Molecular
 Structure
;
_journal_name_full 'Journal of the American Chemical Society'
_journal_page_first 7834
_journal_page_last 7845
_journal_paper_doi 10.1021/ja0395386
_journal_volume 126
_journal_year 2004
_chemical_formula_sum 'C32 H28 Cl6 N2 O Sb'
_chemical_formula_weight 791.01
_chemical_name_systematic
; 
 ? 
;
_space_group_IT_number 2
_symmetry_cell_setting triclinic
_symmetry_space_group_name_Hall '-P 1'
_symmetry_space_group_name_H-M 'P -1'
_atom_sites_solution_hydrogens geom
_atom_sites_solution_primary direct
_atom_sites_solution_secondary difmap
_audit_creation_method SHELXL-97
_cell_angle_alpha 89.2280(14)
_cell_angle_beta 72.1650(14)
_cell_angle_gamma 73.7160(14)
_cell_formula_units_Z 2
_cell_length_a 11.5162(10)
_cell_length_b 12.5395(11)
_cell_length_c 12.5842(11)
_cell_measurement_reflns_used 7671
_cell_measurement_temperature 100(2)
_cell_measurement_theta_max 25.5
_cell_measurement_theta_min 2.3
_cell_volume 1655.3(3)
_computing_cell_refinement 'SAINT-NT V5/6.0'
_computing_data_collection 'SMART-NT V5.6'
_computing_data_reduction 'SAINT-NT V5/6.0'
_computing_molecular_graphics 'SHELXTL-NT V5.1'
_computing_publication_material 'SHELXTL-NT V5.1'
_computing_structure_refinement 'SHELXL-97 (Sheldrick, 1997)'
_computing_structure_solution 'SHELXS-97 (Sheldrick, 1990)'
_diffrn_ambient_temperature 100(2)
_diffrn_measured_fraction_theta_full 0.995
_diffrn_measured_fraction_theta_max 0.995
_diffrn_measurement_device_type 'Bruker Smart Apex with D8-Goniometer'
_diffrn_measurement_method 'omega scan'
_diffrn_radiation_monochromator graphite
_diffrn_radiation_source 'fine-focus sealed tube'
_diffrn_radiation_type MoK\a
_diffrn_radiation_wavelength 0.71073
_diffrn_reflns_av_R_equivalents 0.0209
_diffrn_reflns_av_sigmaI/netI 0.0132
_diffrn_reflns_limit_h_max 13
_diffrn_reflns_limit_h_min -12
_diffrn_reflns_limit_k_max 15
_diffrn_reflns_limit_k_min -15
_diffrn_reflns_limit_l_max 15
_diffrn_reflns_limit_l_min 0
_diffrn_reflns_number 28119
_diffrn_reflns_theta_full 25.57
_diffrn_reflns_theta_max 25.57
_diffrn_reflns_theta_min 2.93
_exptl_absorpt_coefficient_mu 1.347
_exptl_absorpt_correction_T_max 0.98
_exptl_absorpt_correction_T_min 0.84
_exptl_absorpt_correction_type empirical
_exptl_absorpt_process_details 'SADABS 2.01 (Sheldrick 2000)'
_exptl_crystal_colour green
_exptl_crystal_density_diffrn 1.587
_exptl_crystal_description blocks
_exptl_crystal_F_000 790
_exptl_crystal_size_max 0.31
_exptl_crystal_size_mid 0.23
_exptl_crystal_size_min 0.19
_refine_diff_density_max 0.407
_refine_diff_density_min -0.224
_refine_diff_density_rms 0.050
_refine_ls_extinction_method none
_refine_ls_goodness_of_fit_ref 1.041
_refine_ls_hydrogen_treatment mixed
_refine_ls_matrix_type full
_refine_ls_number_parameters 391
_refine_ls_number_reflns 6189
_refine_ls_number_restraints 4
_refine_ls_restrained_S_all 1.042
_refine_ls_R_factor_all 0.0240
_refine_ls_R_factor_gt 0.0218
_refine_ls_shift/su_max 0.002
_refine_ls_shift/su_mean 0.000
_refine_ls_structure_factor_coef Fsqd
_refine_ls_weighting_details 'calc w=1/[\s^2^(Fo^2^)+(0.0293P)^2^+0.8097P] where P=(Fo^2^+2Fc^2^)/3'
_refine_ls_weighting_scheme calc
_refine_ls_wR_factor_gt 0.0555
_refine_ls_wR_factor_ref 0.0566
_reflns_number_gt 5699
_reflns_number_total 6189
_reflns_threshold_expression >2sigma(I)
_cod_data_source_file ja0395386si20031118_044033.cif
_cod_data_source_block JA0395386_1+dioxane
_cod_database_code 4112694

loop_
_symmetry_equiv_pos_as_xyz
'x, y, z'
'-x, -y, -z'

loop_
_atom_site_label
_atom_site_type_symbol
_atom_site_fract_x
_atom_site_fract_y
_atom_site_fract_z
_atom_site_U_iso_or_equiv
_atom_site_adp_type
_atom_site_occupancy
_atom_site_symmetry_multiplicity
_atom_site_calc_flag
_atom_site_refinement_flags
Sb1 Sb 0.778170(11) 0.708370(10) 0.703865(10) 0.02895(5) Uani 1 1 d .
Cl1 Cl 0.62883(5) 0.87269(4) 0.67835(5) 0.04656(13) Uani 1 1 d .
Cl2 Cl 0.84962(5) 0.82008(5) 0.80427(4) 0.04660(13) Uani 1 1 d .
Cl3 Cl 0.92843(5) 0.54710(5) 0.72941(5) 0.05061(14) Uani 1 1 d .
Cl4 Cl 0.70099(6) 0.60175(5) 0.60472(5) 0.04599(13) Uani 1 1 d .
Cl5 Cl 0.92871(5) 0.72917(5) 0.53457(4) 0.04372(12) Uani 1 1 d .
Cl6 Cl 0.62889(5) 0.68518(5) 0.87325(4) 0.04404(13) Uani 1 1 d .
N1 N 0.32385(14) 0.66364(12) 0.65918(13) 0.0288(3) Uani 1 1 d .
C1 C 0.27955(17) 0.77579(15) 0.62981(15) 0.0283(4) Uani 1 1 d .
C7 C 0.28012(17) 0.64212(15) 0.77510(15) 0.0297(4) Uani 1 1 d .
C15 C 0.55969(17) 0.39900(15) 0.53446(15) 0.0293(4) Uani 1 1 d .
H15 H 0.6010 0.3303 0.5577 0.035 Uiso 1 1 calc R
C6 C 0.3618(2) 0.84050(17) 0.60111(18) 0.0405(5) Uani 1 1 d .
H6 H 0.4476 0.8119 0.6005 0.049 Uiso 1 1 calc R
C13 C 0.40931(17) 0.58283(15) 0.58075(15) 0.0276(4) Uani 1 1 d .
C2 C 0.15540(19) 0.81588(17) 0.63079(17) 0.0379(4) Uani 1 1 d .
H2 H 0.0996 0.7705 0.6510 0.045 Uiso 1 1 calc R
C14 C 0.47139(18) 0.47912(15) 0.61201(16) 0.0306(4) Uani 1 1 d .
H14 H 0.4509 0.4651 0.6889 0.037 Uiso 1 1 calc R
C8 C 0.2111(2) 0.56648(19) 0.80663(19) 0.0446(5) Uani 1 1 d .
H8 H 0.1886 0.5309 0.7530 0.054 Uiso 1 1 calc R
C3 C 0.1129(2) 0.92317(19) 0.6019(2) 0.0504(6) Uani 1 1 d .
H3 H 0.0273 0.9517 0.6018 0.060 Uiso 1 1 calc R
C12 C 0.3096(2) 0.69593(18) 0.85297(18) 0.0425(5) Uani 1 1 d .
H12 H 0.3555 0.7490 0.8310 0.051 Uiso 1 1 calc R
C11 C 0.2717(3) 0.6722(2) 0.96374(19) 0.0521(6) Uani 1 1 d .
H11 H 0.2915 0.7095 1.0181 0.062 Uiso 1 1 calc R
C9 C 0.1753(2) 0.5435(2) 0.9181(2) 0.0524(6) Uani 1 1 d .
H9 H 0.1287 0.4909 0.9408 0.063 Uiso 1 1 calc R
N2 N 0.51831(14) 0.84016(12) 0.15272(12) 0.0282(3) Uani 1 1 d .
C30 C 0.40836(17) 1.01215(15) -0.05365(15) 0.0280(4) Uani 1 1 d .
H30 H 0.3464 1.0205 -0.0910 0.034 Uiso 1 1 calc R
C29 C 0.41667(17) 0.93509(15) 0.02190(15) 0.0283(4) Uani 1 1 d .
H29 H 0.3596 0.8908 0.0377 0.034 Uiso 1 1 calc R
C28 C 0.50904(16) 0.91927(14) 0.07795(15) 0.0261(4) Uani 1 1 d .
C10 C 0.2061(2) 0.59554(19) 0.99592(18) 0.0457(5) Uani 1 1 d .
H10 H 0.1820 0.5785 1.0719 0.055 Uiso 1 1 calc R
C4 C 0.1932(3) 0.98880(18) 0.5734(2) 0.0534(6) Uani 1 1 d .
H4 H 0.1631 1.0626 0.5539 0.064 Uiso 1 1 calc R
C5 C 0.3170(2) 0.94792(19) 0.5732(2) 0.0531(6) Uani 1 1 d .
H5 H 0.3724 0.9937 0.5536 0.064 Uiso 1 1 calc R
C27 C 0.44441(19) 0.67497(15) 0.17219(15) 0.0314(4) Uani 1 1 d .
H27 H 0.5267 0.6326 0.1265 0.038 Uiso 1 1 calc R
C16 C 0.62768(17) 0.80185(14) 0.18958(16) 0.0287(4) Uani 1 1 d .
C22 C 0.41794(17) 0.78829(15) 0.19641(15) 0.0281(4) Uani 1 1 d .
C23 C 0.29895(19) 0.85094(17) 0.26236(17) 0.0366(4) Uani 1 1 d .
H23 H 0.2815 0.9288 0.2781 0.044 Uiso 1 1 calc R
C24 C 0.2054(2) 0.79850(18) 0.30529(18) 0.0430(5) Uani 1 1 d .
H24 H 0.1231 0.8407 0.3510 0.052 Uiso 1 1 calc R
C21 C 0.74862(19) 0.76983(17) 0.11293(18) 0.0373(4) Uani 1 1 d .
H21 H 0.7603 0.7733 0.0350 0.045 Uiso 1 1 calc R
C17 C 0.6099(2) 0.79472(18) 0.30326(17) 0.0393(5) Uani 1 1 d .
H17 H 0.5264 0.8161 0.3557 0.047 Uiso 1 1 calc R
C18 C 0.7149(3) 0.7562(2) 0.3393(2) 0.0508(6) Uani 1 1 d .
H18 H 0.7035 0.7509 0.4170 0.061 Uiso 1 1 calc R
C20 C 0.8530(2) 0.73242(18) 0.1512(2) 0.0481(5) Uani 1 1 d .
H20 H 0.9368 0.7115 0.0994 0.058 Uiso 1 1 calc R
C26 C 0.3494(2) 0.62425(16) 0.21553(17) 0.0371(5) Uani 1 1 d .
H26 H 0.3662 0.5467 0.1991 0.044 Uiso 1 1 calc R
C25 C 0.2306(2) 0.68574(18) 0.28240(17) 0.0393(5) Uani 1 1 d .
H25 H 0.1659 0.6504 0.3128 0.047 Uiso 1 1 calc R
C19 C 0.8355(2) 0.72559(18) 0.2640(2) 0.0505(6) Uani 1 1 d .
H19 H 0.9072 0.6996 0.2898 0.061 Uiso 1 1 calc R
O1 O 0.13132(15) 0.96992(16) 0.98425(15) 0.0588(4) Uani 1 1 d .
C101 C -0.0472(3) 1.0434(2) 0.9146(2) 0.0547(6) Uani 1 1 d D
H101 H -0.079(2) 1.036(2) 0.8576(19) 0.066 Uiso 1 1 d D
H102 H -0.039(3) 1.1146(16) 0.920(2) 0.066 Uiso 1 1 d D
C100 C 0.0822(3) 0.9613(3) 0.8948(2) 0.0627(7) Uani 1 1 d D
H103 H 0.074(3) 0.8836(17) 0.889(3) 0.075 Uiso 1 1 d D
H104 H 0.141(2) 0.976(2) 0.8262(18) 0.075 Uiso 1 1 d D

loop_
_atom_site_aniso_label
_atom_site_aniso_U_11
_atom_site_aniso_U_22
_atom_site_aniso_U_33
_atom_site_aniso_U_23
_atom_site_aniso_U_13
_atom_site_aniso_U_12
Sb1 0.03142(8) 0.03053(8) 0.02974(8) 0.00683(5) -0.01173(5) -0.01443(5)
Cl1 0.0461(3) 0.0350(3) 0.0613(3) 0.0113(2) -0.0222(3) -0.0105(2)
Cl2 0.0506(3) 0.0619(3) 0.0367(3) -0.0023(2) -0.0113(2) -0.0334(3)
Cl3 0.0460(3) 0.0474(3) 0.0573(3) 0.0142(3) -0.0218(3) -0.0060(2)
Cl4 0.0647(4) 0.0437(3) 0.0489(3) 0.0124(2) -0.0309(3) -0.0319(3)
Cl5 0.0470(3) 0.0537(3) 0.0331(3) 0.0077(2) -0.0086(2) -0.0235(2)
Cl6 0.0430(3) 0.0490(3) 0.0395(3) 0.0081(2) -0.0038(2) -0.0228(2)
N1 0.0288(8) 0.0268(8) 0.0294(8) 0.0036(6) -0.0085(6) -0.0064(6)
C1 0.0303(9) 0.0263(9) 0.0256(9) 0.0017(7) -0.0072(7) -0.0057(7)
C7 0.0279(9) 0.0274(9) 0.0300(10) 0.0030(7) -0.0071(8) -0.0043(7)
C15 0.0312(9) 0.0264(9) 0.0324(10) 0.0065(7) -0.0143(8) -0.0071(7)
C6 0.0358(11) 0.0361(11) 0.0482(12) 0.0040(9) -0.0090(9) -0.0131(9)
C13 0.0265(9) 0.0280(9) 0.0308(9) 0.0014(7) -0.0122(7) -0.0085(7)
C2 0.0330(10) 0.0370(11) 0.0418(11) 0.0049(9) -0.0117(9) -0.0074(8)
C14 0.0348(10) 0.0302(9) 0.0278(9) 0.0058(7) -0.0124(8) -0.0082(8)
C8 0.0466(12) 0.0492(13) 0.0393(12) -0.0004(10) -0.0053(10) -0.0248(10)
C3 0.0466(13) 0.0428(12) 0.0527(14) 0.0062(10) -0.0191(11) 0.0047(10)
C12 0.0566(13) 0.0428(12) 0.0402(12) 0.0133(9) -0.0240(10) -0.0239(10)
C11 0.0730(17) 0.0566(14) 0.0374(12) 0.0118(10) -0.0273(12) -0.0248(13)
C9 0.0519(14) 0.0500(13) 0.0493(14) 0.0083(11) 0.0013(11) -0.0247(11)
N2 0.0289(8) 0.0285(8) 0.0298(8) 0.0109(6) -0.0109(6) -0.0111(6)
C30 0.0263(9) 0.0301(9) 0.0308(9) 0.0082(7) -0.0112(7) -0.0111(7)
C29 0.0269(9) 0.0279(9) 0.0326(10) 0.0080(7) -0.0094(7) -0.0123(7)
C28 0.0259(9) 0.0256(9) 0.0262(9) 0.0074(7) -0.0070(7) -0.0082(7)
C10 0.0503(13) 0.0457(12) 0.0318(11) 0.0095(9) -0.0060(10) -0.0073(10)
C4 0.0684(16) 0.0296(11) 0.0459(13) 0.0091(9) -0.0090(12) 0.0009(11)
C5 0.0611(15) 0.0367(12) 0.0572(15) 0.0076(10) -0.0055(12) -0.0220(11)
C27 0.0370(10) 0.0313(9) 0.0287(9) 0.0099(7) -0.0140(8) -0.0109(8)
C16 0.0328(10) 0.0237(8) 0.0353(10) 0.0100(7) -0.0167(8) -0.0106(7)
C22 0.0319(9) 0.0307(9) 0.0270(9) 0.0124(7) -0.0132(8) -0.0136(8)
C23 0.0355(11) 0.0313(10) 0.0416(11) 0.0086(8) -0.0085(9) -0.0119(8)
C24 0.0342(11) 0.0470(13) 0.0450(13) 0.0113(10) -0.0062(9) -0.0149(10)
C21 0.0348(10) 0.0389(11) 0.0386(11) 0.0059(9) -0.0137(9) -0.0089(9)
C17 0.0461(12) 0.0444(12) 0.0339(11) 0.0128(9) -0.0160(9) -0.0199(10)
C18 0.0706(16) 0.0534(14) 0.0472(13) 0.0206(11) -0.0377(13) -0.0269(12)
C20 0.0354(11) 0.0418(12) 0.0673(16) 0.0025(11) -0.0207(11) -0.0065(9)
C26 0.0525(13) 0.0331(10) 0.0384(11) 0.0148(8) -0.0238(10) -0.0225(9)
C25 0.0422(11) 0.0479(12) 0.0398(11) 0.0201(9) -0.0174(9) -0.0278(10)
C19 0.0560(15) 0.0381(12) 0.0733(17) 0.0137(11) -0.0450(13) -0.0116(10)
O1 0.0408(9) 0.0785(12) 0.0618(11) -0.0027(9) -0.0197(8) -0.0205(8)
C101 0.0588(15) 0.0634(16) 0.0494(15) 0.0016(12) -0.0245(12) -0.0211(13)
C100 0.0503(15) 0.091(2) 0.0434(14) -0.0057(14) -0.0119(12) -0.0177(15)

loop_
_atom_type_symbol
_atom_type_description
_atom_type_scat_dispersion_real
_atom_type_scat_dispersion_imag
_atom_type_scat_source
C C 0.0033 0.0016 'International Tables Vol C Tables 4.2.6.8 and 6.1.1.4'
H H 0.0000 0.0000 'International Tables Vol C Tables 4.2.6.8 and 6.1.1.4'
N N 0.0061 0.0033 'International Tables Vol C Tables 4.2.6.8 and 6.1.1.4'
Cl Cl 0.1484 0.1585 'International Tables Vol C Tables 4.2.6.8 and 6.1.1.4'
Sb Sb -0.5866 1.5461 'International Tables Vol C Tables 4.2.6.8 and 6.1.1.4'
O O 0.0106 0.0060 'International Tables Vol C Tables 4.2.6.8 and 6.1.1.4'

loop_
_geom_angle_atom_site_label_1
_geom_angle_atom_site_label_2
_geom_angle_atom_site_label_3
_geom_angle
_geom_angle_site_symmetry_1
_geom_angle_site_symmetry_3
Cl4 Sb1 Cl3 91.04(2) . .
Cl4 Sb1 Cl2 178.18(2) . .
Cl3 Sb1 Cl2 90.69(2) . .
Cl4 Sb1 Cl5 89.95(2) . .
Cl3 Sb1 Cl5 89.67(2) . .
Cl2 Sb1 Cl5 90.62(2) . .
Cl4 Sb1 Cl6 89.82(2) . .
Cl3 Sb1 Cl6 89.66(2) . .
Cl2 Sb1 Cl6 89.63(2) . .
Cl5 Sb1 Cl6 179.29(2) . .
Cl4 Sb1 Cl1 89.78(2) . .
Cl3 Sb1 Cl1 179.08(2) . .
Cl2 Sb1 Cl1 88.49(2) . .
Cl5 Sb1 Cl1 89.93(2) . .
Cl6 Sb1 Cl1 90.75(2) . .
C13 N1 C7 121.41(15) . .
C13 N1 C1 120.78(15) . .
C7 N1 C1 117.72(14) . .
C2 C1 C6 121.30(18) . .
C2 C1 N1 118.86(17) . .
C6 C1 N1 119.84(17) . .
C12 C7 C8 120.72(19) . .
C12 C7 N1 119.31(17) . .
C8 C7 N1 119.97(18) . .
C14 C15 C13 120.41(17) . 2_666
C14 C15 H15 119.8 . .
C13 C15 H15 119.8 2_666 .
C1 C6 C5 118.8(2) . .
C1 C6 H6 120.6 . .
C5 C6 H6 120.6 . .
N1 C13 C14 120.95(16) . .
N1 C13 C15 120.85(16) . 2_666
C14 C13 C15 118.19(17) . 2_666
C1 C2 C3 119.0(2) . .
C1 C2 H2 120.5 . .
C3 C2 H2 120.5 . .
C15 C14 C13 121.39(17) . .
C15 C14 H14 119.3 . .
C13 C14 H14 119.3 . .
C7 C8 C9 118.7(2) . .
C7 C8 H8 120.6 . .
C9 C8 H8 120.6 . .
C4 C3 C2 120.5(2) . .
C4 C3 H3 119.7 . .
C2 C3 H3 119.7 . .
C7 C12 C11 119.4(2) . .
C7 C12 H12 120.3 . .
C11 C12 H12 120.3 . .
C10 C11 C12 120.7(2) . .
C10 C11 H11 119.7 . .
C12 C11 H11 119.7 . .
C10 C9 C8 120.8(2) . .
C10 C9 H9 119.6 . .
C8 C9 H9 119.6 . .
C28 N2 C16 122.54(15) . .
C28 N2 C22 120.90(15) . .
C16 N2 C22 116.53(14) . .
C29 C30 C28 120.83(17) . 2_675
C29 C30 H30 119.6 . .
C28 C30 H30 119.6 2_675 .
C30 C29 C28 121.12(17) . .
C30 C29 H29 119.4 . .
C28 C29 H29 119.4 . .
N2 C28 C29 120.85(16) . .
N2 C28 C30 121.12(16) . 2_675
C29 C28 C30 118.04(16) . 2_675
C11 C10 C9 119.7(2) . .
C11 C10 H10 120.2 . .
C9 C10 H10 120.2 . .
C3 C4 C5 120.0(2) . .
C3 C4 H4 120.0 . .
C5 C4 H4 120.0 . .
C4 C5 C6 120.5(2) . .
C4 C5 H5 119.8 . .
C6 C5 H5 119.8 . .
C26 C27 C22 119.06(18) . .
C26 C27 H27 120.5 . .
C22 C27 H27 120.5 . .
C21 C16 C17 120.68(18) . .
C21 C16 N2 120.43(17) . .
C17 C16 N2 118.87(17) . .
C23 C22 C27 121.16(17) . .
C23 C22 N2 120.11(16) . .
C27 C22 N2 118.72(17) . .
C22 C23 C24 118.86(19) . .
C22 C23 H23 120.6 . .
C24 C23 H23 120.6 . .
C25 C24 C23 120.6(2) . .
C25 C24 H24 119.7 . .
C23 C24 H24 119.7 . .
C16 C21 C20 119.1(2) . .
C16 C21 H21 120.4 . .
C20 C21 H21 120.4 . .
C18 C17 C16 119.2(2) . .
C18 C17 H17 120.4 . .
C16 C17 H17 120.4 . .
C19 C18 C17 120.6(2) . .
C19 C18 H18 119.7 . .
C17 C18 H18 119.7 . .
C19 C20 C21 120.2(2) . .
C19 C20 H20 119.9 . .
C21 C20 H20 119.9 . .
C25 C26 C27 120.30(18) . .
C25 C26 H26 119.8 . .
C27 C26 H26 119.8 . .
C26 C25 C24 119.99(18) . .
C26 C25 H25 120.0 . .
C24 C25 H25 120.0 . .
C18 C19 C20 120.1(2) . .
C18 C19 H19 119.9 . .
C20 C19 H19 119.9 . .
C101 O1 C100 110.69(19) 2_577 .
O1 C101 C100 110.9(2) 2_577 .
O1 C101 H101 109.9(18) 2_577 .
C100 C101 H101 111.2(17) . .
O1 C101 H102 107.0(17) 2_577 .
C100 C101 H102 107.9(17) . .
H101 C101 H102 110(2) . .
O1 C100 C101 111.5(2) . .
O1 C100 H103 108.3(18) . .
C101 C100 H103 108.6(17) . .
O1 C100 H104 108.2(18) . .
C101 C100 H104 109.2(18) . .
H103 C100 H104 111(2) . .

loop_
_geom_bond_atom_site_label_1
_geom_bond_atom_site_label_2
_geom_bond_distance
_geom_bond_site_symmetry_2
Sb1 Cl4 2.3505(5) .
Sb1 Cl3 2.3554(6) .
Sb1 Cl2 2.3593(5) .
Sb1 Cl5 2.3640(5) .
Sb1 Cl6 2.3670(5) .
Sb1 Cl1 2.3748(5) .
N1 C13 1.357(2) .
N1 C7 1.439(2) .
N1 C1 1.440(2) .
C1 C2 1.372(3) .
C1 C6 1.378(3) .
C7 C12 1.371(3) .
C7 C8 1.381(3) .
C15 C14 1.357(3) .
C15 C13 1.415(3) 2_666
C15 H15 0.9500 .
C6 C5 1.383(3) .
C6 H6 0.9500 .
C13 C14 1.412(3) .
C13 C15 1.415(3) 2_666
C2 C3 1.381(3) .
C2 H2 0.9500 .
C14 H14 0.9500 .
C8 C9 1.387(3) .
C8 H8 0.9500 .
C3 C4 1.370(4) .
C3 H3 0.9500 .
C12 C11 1.382(3) .
C12 H12 0.9500 .
C11 C10 1.367(3) .
C11 H11 0.9500 .
C9 C10 1.367(3) .
C9 H9 0.9500 .
N2 C28 1.363(2) .
N2 C16 1.430(2) .
N2 C22 1.444(2) .
C30 C29 1.351(2) .
C30 C28 1.418(2) 2_675
C30 H30 0.9500 .
C29 C28 1.416(2) .
C29 H29 0.9500 .
C28 C30 1.418(2) 2_675
C10 H10 0.9500 .
C4 C5 1.372(4) .
C4 H4 0.9500 .
C5 H5 0.9500 .
C27 C26 1.384(3) .
C27 C22 1.385(3) .
C27 H27 0.9500 .
C16 C21 1.380(3) .
C16 C17 1.387(3) .
C22 C23 1.379(3) .
C23 C24 1.384(3) .
C23 H23 0.9500 .
C24 C25 1.377(3) .
C24 H24 0.9500 .
C21 C20 1.389(3) .
C21 H21 0.9500 .
C17 C18 1.380(3) .
C17 H17 0.9500 .
C18 C19 1.371(4) .
C18 H18 0.9500 .
C20 C19 1.376(3) .
C20 H20 0.9500 .
C26 C25 1.377(3) .
C26 H26 0.9500 .
C25 H25 0.9500 .
C19 H19 0.9500 .
O1 C101 1.384(3) 2_577
O1 C100 1.424(3) .
C101 O1 1.384(3) 2_577
C101 C100 1.504(4) .
C101 H101 0.916(17) .
C101 H102 0.929(17) .
C100 H103 1.009(17) .
C100 H104 0.973(17) .

loop_
_geom_torsion_atom_site_label_1
_geom_torsion_atom_site_label_2
_geom_torsion_atom_site_label_3
_geom_torsion_atom_site_label_4
_geom_torsion
_geom_torsion_site_symmetry_1
_geom_torsion_site_symmetry_4
C13 N1 C1 C2 110.7(2) . .
C7 N1 C1 C2 -72.8(2) . .
C13 N1 C1 C6 -69.2(2) . .
C7 N1 C1 C6 107.4(2) . .
C13 N1 C7 C12 114.8(2) . .
C1 N1 C7 C12 -61.6(2) . .
C13 N1 C7 C8 -64.0(3) . .
C1 N1 C7 C8 119.5(2) . .
C2 C1 C6 C5 0.1(3) . .
N1 C1 C6 C5 179.96(19) . .
C7 N1 C13 C14 -8.6(3) . .
C1 N1 C13 C14 167.76(17) . .
C7 N1 C13 C15 172.54(17) . 2_666
C1 N1 C13 C15 -11.1(3) . 2_666
C6 C1 C2 C3 0.2(3) . .
N1 C1 C2 C3 -179.57(18) . .
C13 C15 C14 C13 -0.8(3) 2_666 .
N1 C13 C14 C15 -178.06(17) . .
C15 C13 C14 C15 0.8(3) 2_666 .
C12 C7 C8 C9 -1.8(3) . .
N1 C7 C8 C9 177.0(2) . .
C1 C2 C3 C4 -0.4(3) . .
C8 C7 C12 C11 1.3(3) . .
N1 C7 C12 C11 -177.6(2) . .
C7 C12 C11 C10 0.3(4) . .
C7 C8 C9 C10 0.8(4) . .
C28 C30 C29 C28 -0.9(3) 2_675 .
C16 N2 C28 C29 163.82(17) . .
C22 N2 C28 C29 -14.4(3) . .
C16 N2 C28 C30 -16.0(3) . 2_675
C22 N2 C28 C30 165.83(17) . 2_675
C30 C29 C28 N2 -178.92(17) . .
C30 C29 C28 C30 0.9(3) . 2_675
C12 C11 C10 C9 -1.4(4) . .
C8 C9 C10 C11 0.8(4) . .
C2 C3 C4 C5 0.2(4) . .
C3 C4 C5 C6 0.2(4) . .
C1 C6 C5 C4 -0.4(4) . .
C28 N2 C16 C21 -49.1(3) . .
C22 N2 C16 C21 129.16(19) . .
C28 N2 C16 C17 132.55(19) . .
C22 N2 C16 C17 -49.2(2) . .
C26 C27 C22 C23 -0.2(3) . .
C26 C27 C22 N2 178.79(16) . .
C28 N2 C22 C23 -64.8(2) . .
C16 N2 C22 C23 116.87(19) . .
C28 N2 C22 C27 116.17(19) . .
C16 N2 C22 C27 -62.1(2) . .
C27 C22 C23 C24 0.5(3) . .
N2 C22 C23 C24 -178.49(18) . .
C22 C23 C24 C25 -0.1(3) . .
C17 C16 C21 C20 -1.4(3) . .
N2 C16 C21 C20 -179.67(18) . .
C21 C16 C17 C18 0.7(3) . .
N2 C16 C17 C18 179.03(18) . .
C16 C17 C18 C19 0.2(3) . .
C16 C21 C20 C19 1.2(3) . .
C22 C27 C26 C25 -0.5(3) . .
C27 C26 C25 C24 0.8(3) . .
C23 C24 C25 C26 -0.5(3) . .
C17 C18 C19 C20 -0.3(4) . .
C21 C20 C19 C18 -0.3(3) . .
C101 O1 C100 C101 56.1(3) 2_577 .
O1 C101 C100 O1 -56.2(3) 2_577 .
